data_1529805
loop_
_publ_author_name
'Didisheim, J.J.'
'Yvon, K.'
'Fisher, P.'
'Tissot, P.'

_publ_section_title
;
 Order-disorder phase transition in Zr V2 D3.6
;
_journal_name_full 'Solid State Communications'
_journal_page_first 637
_journal_page_last 641
_journal_volume 38
_journal_year 1981
_chemical_formula_sum 'D3.6 V2 Zr'
_chemical_name_systematic 'Zr V2 D3.6'
_space_group_IT_number 88
_symmetry_space_group_name_Hall '-I 4ad'
_symmetry_space_group_name_H-M 'I 41/a :2'
_cell_angle_alpha 90
_cell_angle_beta 90
_cell_angle_gamma 90
_cell_formula_units_Z 4
_cell_length_a 5.484
_cell_length_b 5.484
_cell_length_c 7.902
_cell_volume 237.647
_citation_journal_id_ASTM SSCOA4
_cod_data_source_file Didisheim_SSCOA4_1981_697.cif
_cod_data_source_block D3.6V2Zr1
_cod_original_cell_volume 237.6468
_cod_original_formula_sum 'D3.6 V2 Zr1'
_cod_database_code 1529805

loop_
_symmetry_equiv_pos_as_xyz
x,y,z
-y+3/4,x+1/4,z+1/4
-x+1/2,-y,z+1/2
y+3/4,-x+3/4,z+3/4
-x,-y,-z
y-3/4,-x-1/4,-z-1/4
x-1/2,y,-z-1/2
-y-3/4,x-3/4,-z-3/4
x+1/2,y+1/2,z+1/2
-y+5/4,x+3/4,z+3/4
-x+1,-y+1/2,z+1
y+5/4,-x+5/4,z+5/4
-x+1/2,-y+1/2,-z+1/2
y-1/4,-x+1/4,-z+1/4
x,y+1/2,-z
-y-1/4,x-1/4,-z-1/4

loop_
_atom_site_label
_atom_site_type_symbol
_atom_site_fract_x
_atom_site_fract_y
_atom_site_fract_z
_atom_site_occupancy
_atom_site_U_iso_or_equiv
D3 D-1 0 0.1254 0.867 0.21 0.0
D1 D-1 0.195 0.93 0.0627 0.403 0.0
Zr1 Zr+1 0 0.25 0.125 1 0.0
D2 D-1 0.805 0.93 0.0627 0.21 0.0
V1 V+1 0 0 0.5 1 0.0
D4 D-1 0 0.514 0.257 0.078 0.0
